data_7245778
loop_
_publ_author_name
'Gayathri, Parthasarathy'
'Ravi, Sasikala'
'Akshaya, K.'
'Karthikeyan, Subramanian'
'Pannipara, Mehboobali'
'Al-Sehemi, Abdullah G.'
'Moon, Dohyun'
'Anthony, Savarimuthu Philip'

_publ_section_title
;
 ESIPT geometrical isomers with distinct mechanofluorochromism and
 intra/intermolecular H-bonding controlled tunable fluorescence
;
_journal_name_full CrystEngComm
_journal_paper_doi 10.1039/D2CE01210C
_journal_year 2022
_chemical_formula_moiety 'C21 H18 N2 O3'
_chemical_formula_sum 'C21 H18 N2 O3'
_chemical_formula_weight 346.37
_chemical_melting_point 435.65
_chemical_name_common '2-((E)-(((E)-(2-hydroxyphenyl)(phenyl)methylene)hydrazono) methyl)-4-methoxyphenol'
_chemical_name_systematic '2-((E)-(((E)-(2-hydroxyphenyl)(phenyl)methylene)hydrazono) methyl)-4-methoxyphenol'
_space_group_crystal_system monoclinic
_space_group_IT_number 15
_space_group_name_Hall '-C 2yc'
_space_group_name_H-M_alt 'C 1 2/c 1'
_atom_sites_solution_hydrogens geom
_audit_creation_method SHELXL-2018/3
_audit_update_record
;
2022-10-20 deposited with the CCDC.	2022-10-27 downloaded from the CCDC.
;
_cell_angle_alpha 90
_cell_angle_beta 104.72(3)
_cell_angle_gamma 90
_cell_formula_units_Z 8
_cell_length_a 20.599(4)
_cell_length_b 7.2980(15)
_cell_length_c 24.505(5)
_cell_measurement_reflns_used 56122
_cell_measurement_temperature 220(2)
_cell_measurement_theta_max 33.548
_cell_measurement_theta_min 0.361
_cell_volume 3563.0(13)
_computing_cell_refinement '<i>HKL3000sm</i>(Otwinowski & Minor, 1997)'
_computing_data_collection '<i>PAL BL2D-SMDC Program</i>(Shin et.al, 2016)'
_computing_data_reduction '<i>HKL3000sm</i>(Otwinowski & Minor, 1997)'
_computing_molecular_graphics '<i>DIAMOND 4</i>(Putx&Brandenburg, 2014)'
_computing_publication_material '<i>publCIF</i>(Westrip, 2010)'
_computing_structure_refinement '<i>SHELXL-2018</i>(Sheldrick, 2018)'
_computing_structure_solution '<i>SHELXT-2018</i>(Sheldrick, 2018)'
_diffrn_ambient_temperature 220(2)
_diffrn_measured_fraction_theta_full 0.988
_diffrn_measured_fraction_theta_max 0.989
_diffrn_measurement_device_type 'Rayonix MX225HS CCD area detector'
_diffrn_measurement_method 'omega scan'
_diffrn_radiation_type synchrotron
_diffrn_radiation_wavelength 0.630
_diffrn_reflns_av_R_equivalents 0.0536
_diffrn_reflns_av_unetI/netI 0.0370
_diffrn_reflns_Laue_measured_fraction_full 0.988
_diffrn_reflns_Laue_measured_fraction_max 0.989
_diffrn_reflns_limit_h_max 27
_diffrn_reflns_limit_h_min -27
_diffrn_reflns_limit_k_max 9
_diffrn_reflns_limit_k_min -9
_diffrn_reflns_limit_l_max 32
_diffrn_reflns_limit_l_min -32
_diffrn_reflns_number 15982
_diffrn_reflns_point_group_measured_fraction_full 0.988
_diffrn_reflns_point_group_measured_fraction_max 0.989
_diffrn_reflns_theta_full 22.210
_diffrn_reflns_theta_max 24.997
_diffrn_reflns_theta_min 2.050
_diffrn_source 'PLSII 2D bending magnet'
_exptl_absorpt_coefficient_mu 0.068
_exptl_absorpt_correction_T_max 1.000
_exptl_absorpt_correction_T_min 0.816
_exptl_absorpt_correction_type empirical
_exptl_absorpt_process_details '<i>HKL3000sm Scalepack</i>(Otwinowski et.al,2003)'
_exptl_crystal_colour yellow
_exptl_crystal_density_diffrn 1.291
_exptl_crystal_description block
_exptl_crystal_F_000 1456
_exptl_crystal_size_max 0.210
_exptl_crystal_size_mid 0.195
_exptl_crystal_size_min 0.188
_refine_diff_density_max 0.372
_refine_diff_density_min -0.176
_refine_diff_density_rms 0.039
_refine_ls_extinction_method none
_refine_ls_goodness_of_fit_ref 1.051
_refine_ls_hydrogen_treatment constr
_refine_ls_matrix_type full
_refine_ls_number_parameters 249
_refine_ls_number_reflns 4449
_refine_ls_number_restraints 0
_refine_ls_restrained_S_all 1.051
_refine_ls_R_factor_all 0.0584
_refine_ls_R_factor_gt 0.0534
_refine_ls_shift/su_max 0.000
_refine_ls_shift/su_mean 0.000
_refine_ls_structure_factor_coef Fsqd
_refine_ls_weighting_details 'w=1/[\s^2^(Fo^2^)+(0.0850P)^2^+1.0223P] where P=(Fo^2^+2Fc^2^)/3'
_refine_ls_weighting_scheme calc
_refine_ls_wR_factor_gt 0.1591
_refine_ls_wR_factor_ref 0.1633
_reflns_Friedel_coverage 0.000
_reflns_number_gt 3842
_reflns_number_total 4449
_reflns_threshold_expression 'I > 2\s(I)'
_cod_data_source_file d2ce01210c2.cif
_cod_data_source_block SPA704
_cod_depositor_comments
;
The following automatic conversions were performed:

data item '_chemical_melting_point' value '162.5 C' was changed to
'435.65' -- it was converted from degrees Celsius (C) to kelvins (K).

Automatic conversion script
Id: cif_fix_values 7556 2019-12-06 15:28:31Z antanas 
;
_cod_original_sg_symbol_H-M 'C 2/c'
_cod_database_code 7245778
_shelx_shelxl_version_number 2018/3
_shelx_space_group_comment
;
The symmetry employed for this shelxl refinement is uniquely defined
by the following loop, which should always be used as a source of
symmetry information in preference to the above space-group names.
They are only intended as comments.
;
_shelx_estimated_absorpt_t_min 0.986
_shelx_estimated_absorpt_t_max 0.987

loop_
_space_group_symop_operation_xyz
'x, y, z'
'-x, y, -z+1/2'
'x+1/2, y+1/2, z'
'-x+1/2, y+1/2, -z+1/2'
'-x, -y, -z'
'x, -y, z-1/2'
'-x+1/2, -y+1/2, -z'
'x+1/2, -y+1/2, z-1/2'

loop_
_atom_site_label
_atom_site_type_symbol
_atom_site_fract_x
_atom_site_fract_y
_atom_site_fract_z
_atom_site_U_iso_or_equiv
_atom_site_adp_type
_atom_site_occupancy
_atom_site_site_symmetry_order
_atom_site_calc_flag
_atom_site_refinement_flags_posn
_atom_site_refinement_flags_adp
_atom_site_refinement_flags_occupancy
_atom_site_disorder_assembly
_atom_site_disorder_group
O1 O 0.50827(6) 0.35036(16) 0.65262(4) 0.0638(3) Uani 1 1 d . . . . .
O2 O 0.63660(4) 0.41068(13) 0.51634(4) 0.0509(2) Uani 1 1 d . . . . .
H2 H 0.634752 0.380979 0.483285 0.076 Uiso 1 1 calc R U . . .
C11A C 0.73894(7) 0.37617(17) 0.41839(5) 0.0478(3) Uani 0.565(3) 1 d . . P A 1
C17A C 0.60181(9) 0.0911(2) 0.25914(6) 0.0618(4) Uani 0.565(3) 1 d . . P A 1
H17A H 0.568632 0.035015 0.273616 0.074 Uiso 0.565(3) 1 calc R U P A 1
O3 O 0.74470(9) 0.1904(2) 0.42233(8) 0.0612(6) Uani 0.565(3) 1 d . . P A 1
H3O3 H 0.780443 0.163120 0.445355 0.092 Uiso 0.565(3) 1 calc R U P A 1
C11B C 0.73894(7) 0.37617(17) 0.41839(5) 0.0478(3) Uani 0.435(3) 1 d . . P A 2
H11B H 0.748302 0.250891 0.425013 0.057 Uiso 0.435(3) 1 calc R U P A 2
C17B C 0.60181(9) 0.0911(2) 0.25914(6) 0.0618(4) Uani 0.435(3) 1 d . . P A 2
O4 O 0.56300(14) -0.0138(4) 0.28142(10) 0.0676(8) Uani 0.435(3) 1 d . . P A 2
H4 H 0.557168 0.035825 0.310278 0.101 Uiso 0.435(3) 1 calc R U P A 2
N1 N 0.58749(6) 0.21562(15) 0.36405(5) 0.0504(3) Uani 1 1 d . . . . .
N2 N 0.58617(6) 0.27472(15) 0.41802(4) 0.0477(3) Uani 1 1 d . . . . .
C1 C 0.55848(11) 0.4476(3) 0.69351(7) 0.0808(5) Uani 1 1 d . . . . .
H1A H 0.545924 0.451623 0.729058 0.121 Uiso 1 1 calc R U . . .
H1B H 0.562233 0.571529 0.680320 0.121 Uiso 1 1 calc R U . . .
H1C H 0.601287 0.385602 0.698866 0.121 Uiso 1 1 calc R U . . .
C2 C 0.51838(7) 0.32799(17) 0.60021(5) 0.0487(3) Uani 1 1 d . . . . .
C3 C 0.57573(7) 0.38334(17) 0.58519(5) 0.0479(3) Uani 1 1 d . . . . .
H3 H 0.610937 0.440344 0.611793 0.058 Uiso 1 1 calc R U . . .
C4 C 0.58078(6) 0.35360(15) 0.53006(5) 0.0426(3) Uani 1 1 d . . . . .
C5 C 0.52826(6) 0.26624(16) 0.49017(5) 0.0423(3) Uani 1 1 d . . . . .
C6 C 0.47093(7) 0.21390(17) 0.50724(6) 0.0480(3) Uani 1 1 d . . . . .
H6 H 0.435417 0.156546 0.481042 0.058 Uiso 1 1 calc R U . . .
C7 C 0.46520(7) 0.24397(18) 0.56100(6) 0.0510(3) Uani 1 1 d . . . . .
H7 H 0.426142 0.208742 0.571445 0.061 Uiso 1 1 calc R U . . .
C8 C 0.53387(7) 0.22580(16) 0.43398(5) 0.0458(3) Uani 1 1 d . . . . .
H8 H 0.498960 0.163034 0.408729 0.055 Uiso 1 1 calc R U . . .
C9 C 0.63517(6) 0.28809(16) 0.34572(5) 0.0440(3) Uani 1 1 d . . . . .
C10 C 0.68201(6) 0.43013(16) 0.37788(5) 0.0422(3) Uani 1 1 d . . . . .
C12 C 0.78214(7) 0.5068(2) 0.44918(6) 0.0547(3) Uani 1 1 d . . . . .
H12 H 0.820418 0.469838 0.476904 0.066 Uiso 1 1 calc R U . A 1
C13 C 0.76886(7) 0.6909(2) 0.43906(6) 0.0567(4) Uani 1 1 d . . . . .
H13 H 0.798332 0.779211 0.459705 0.068 Uiso 1 1 calc R U . . .
C14 C 0.71223(8) 0.74576(18) 0.39856(6) 0.0562(3) Uani 1 1 d . . . . .
H14 H 0.703247 0.871132 0.391740 0.067 Uiso 1 1 calc R U . . .
C15 C 0.66878(7) 0.61548(17) 0.36808(5) 0.0492(3) Uani 1 1 d . . . . .
H15 H 0.630241 0.652754 0.340700 0.059 Uiso 1 1 calc R U . . .
C16 C 0.64344(7) 0.22642(18) 0.29056(5) 0.0491(3) Uani 1 1 d . . . . .
C18 C 0.60971(11) 0.0402(2) 0.20657(7) 0.0736(5) Uani 1 1 d . . . . .
H18 H 0.581059 -0.048598 0.185297 0.088 Uiso 1 1 calc R U . A 1
C19 C 0.65889(10) 0.1179(3) 0.18528(7) 0.0761(5) Uani 1 1 d . . . . .
H19 H 0.663777 0.082126 0.149692 0.091 Uiso 1 1 calc R U . . .
C20 C 0.70110(10) 0.2487(3) 0.21621(7) 0.0757(5) Uani 1 1 d . . . . .
H20 H 0.735088 0.301277 0.201955 0.091 Uiso 1 1 calc R U . . .
C21 C 0.69312(8) 0.3020(2) 0.26834(6) 0.0610(4) Uani 1 1 d . . . . .
H21 H 0.721939 0.391347 0.289163 0.073 Uiso 1 1 calc R U . . .

loop_
_atom_site_aniso_label
_atom_site_aniso_U_11
_atom_site_aniso_U_22
_atom_site_aniso_U_33
_atom_site_aniso_U_23
_atom_site_aniso_U_13
_atom_site_aniso_U_12
O1 0.0774(7) 0.0702(7) 0.0484(5) 0.0037(5) 0.0245(5) -0.0021(5)
O2 0.0503(5) 0.0495(5) 0.0541(5) 0.0012(4) 0.0154(4) -0.0064(4)
C11A 0.0551(7) 0.0401(6) 0.0485(6) 0.0003(5) 0.0133(5) -0.0040(5)
C17A 0.0821(10) 0.0514(8) 0.0499(7) -0.0119(6) 0.0133(6) -0.0092(7)
O3 0.0580(10) 0.0377(9) 0.0730(12) 0.0046(7) -0.0106(8) -0.0043(7)
C11B 0.0551(7) 0.0401(6) 0.0485(6) 0.0003(5) 0.0133(5) -0.0040(5)
C17B 0.0821(10) 0.0514(8) 0.0499(7) -0.0119(6) 0.0133(6) -0.0092(7)
O4 0.0786(17) 0.0597(15) 0.0627(15) -0.0136(11) 0.0149(12) -0.0156(12)
N1 0.0627(7) 0.0438(6) 0.0469(6) -0.0089(4) 0.0176(5) -0.0104(5)
N2 0.0596(6) 0.0399(5) 0.0464(5) -0.0048(4) 0.0184(5) -0.0078(5)
C1 0.1069(14) 0.0889(13) 0.0495(8) -0.0106(8) 0.0253(8) -0.0131(11)
C2 0.0619(7) 0.0399(6) 0.0464(6) 0.0081(5) 0.0176(5) 0.0064(5)
C3 0.0552(7) 0.0410(6) 0.0458(6) 0.0048(5) 0.0097(5) 0.0014(5)
C4 0.0484(6) 0.0310(5) 0.0485(6) 0.0057(4) 0.0124(5) 0.0023(4)
C5 0.0496(6) 0.0315(5) 0.0470(6) 0.0042(4) 0.0144(5) 0.0011(4)
C6 0.0509(6) 0.0392(6) 0.0547(7) 0.0023(5) 0.0149(5) -0.0038(5)
C7 0.0551(7) 0.0431(6) 0.0593(7) 0.0069(5) 0.0229(6) 0.0001(5)
C8 0.0542(7) 0.0342(6) 0.0487(6) 0.0003(4) 0.0128(5) -0.0044(5)
C9 0.0540(6) 0.0362(6) 0.0421(6) -0.0040(4) 0.0127(5) -0.0022(5)
C10 0.0531(6) 0.0372(6) 0.0387(5) -0.0044(4) 0.0162(4) -0.0047(5)
C12 0.0560(7) 0.0576(8) 0.0495(7) -0.0046(6) 0.0114(5) -0.0120(6)
C13 0.0669(8) 0.0525(8) 0.0550(7) -0.0162(6) 0.0233(6) -0.0197(6)
C14 0.0745(9) 0.0355(6) 0.0647(8) -0.0068(5) 0.0292(7) -0.0066(6)
C15 0.0603(7) 0.0397(6) 0.0494(6) -0.0006(5) 0.0176(5) 0.0008(5)
C16 0.0615(7) 0.0433(6) 0.0431(6) -0.0066(5) 0.0141(5) 0.0007(6)
C18 0.1043(13) 0.0597(9) 0.0513(8) -0.0200(7) 0.0093(8) 0.0003(9)
C19 0.1014(13) 0.0810(11) 0.0485(8) -0.0149(8) 0.0236(8) 0.0194(10)
C20 0.0842(11) 0.0921(13) 0.0599(9) -0.0101(8) 0.0348(8) 0.0062(10)
C21 0.0673(9) 0.0679(9) 0.0515(7) -0.0113(7) 0.0219(6) -0.0022(7)

loop_
_atom_type_symbol
_atom_type_description
_atom_type_scat_dispersion_real
_atom_type_scat_dispersion_imag
_atom_type_scat_source
C C 0.0021 0.0012 'International Tables Vol C Tables 4.2.6.8 and 6.1.1.4'
H H 0.0000 0.0000 'International Tables Vol C Tables 4.2.6.8 and 6.1.1.4'
N N 0.0044 0.0025 'International Tables Vol C Tables 4.2.6.8 and 6.1.1.4'
O O 0.0080 0.0047 'International Tables Vol C Tables 4.2.6.8 and 6.1.1.4'

loop_
_geom_angle_atom_site_label_1
_geom_angle_atom_site_label_2
_geom_angle_atom_site_label_3
_geom_angle
_geom_angle_site_symmetry_1
_geom_angle_site_symmetry_3
_geom_angle_publ_flag
C2 O1 C1 117.58(12) . . ?
C4 O2 H2 109.5 . . ?
O3 C11A C10 112.08(12) . . ?
O3 C11A C12 127.75(14) . . ?
C10 C11A C12 120.17(13) . . ?
C18 C17A C16 119.85(16) . . ?
C18 C17A H17A 120.1 . . ?
C16 C17A H17A 120.1 . . ?
C11A O3 H3O3 109.5 . . ?
C10 C11B C12 120.17(13) . . ?
C10 C11B H11B 119.9 . . ?
C12 C11B H11B 119.9 . . ?
O4 C17B C18 117.00(17) . . ?
O4 C17B C16 122.07(15) . . ?
C18 C17B C16 119.85(16) . . ?
C17B O4 H4 109.5 . . ?
C9 N1 N2 113.69(11) . . ?
C8 N2 N1 114.90(11) . . ?
O1 C1 H1A 109.5 . . ?
O1 C1 H1B 109.5 . . ?
H1A C1 H1B 109.5 . . ?
O1 C1 H1C 109.5 . . ?
H1A C1 H1C 109.5 . . ?
H1B C1 H1C 109.5 . . ?
O1 C2 C3 124.13(13) . . ?
O1 C2 C7 114.75(12) . . ?
C3 C2 C7 121.12(12) . . ?
C2 C3 C4 119.32(12) . . ?
C2 C3 H3 120.3 . . ?
C4 C3 H3 120.3 . . ?
O2 C4 C3 118.17(11) . . ?
O2 C4 C5 121.37(11) . . ?
C3 C4 C5 120.46(11) . . ?
C6 C5 C4 118.13(11) . . ?
C6 C5 C8 120.48(11) . . ?
C4 C5 C8 121.36(11) . . ?
C7 C6 C5 121.87(12) . . ?
C7 C6 H6 119.1 . . ?
C5 C6 H6 119.1 . . ?
C6 C7 C2 119.08(12) . . ?
C6 C7 H7 120.5 . . ?
C2 C7 H7 120.5 . . ?
N2 C8 C5 120.67(12) . . ?
N2 C8 H8 119.7 . . ?
C5 C8 H8 119.7 . . ?
N1 C9 C16 117.95(11) . . ?
N1 C9 C10 123.06(10) . . ?
C16 C9 C10 118.99(11) . . ?
C11B C10 C15 119.57(11) . . ?
C11A C10 C15 119.57(11) . . ?
C11B C10 C9 119.66(11) . . ?
C11A C10 C9 119.66(11) . . ?
C15 C10 C9 120.77(11) . . ?
C13 C12 C11A 119.99(13) . . ?
C13 C12 C11B 119.99(13) . . ?
C13 C12 H12 120.0 . . ?
C11A C12 H12 120.0 . . ?
C12 C13 C14 120.14(12) . . ?
C12 C13 H13 119.9 . . ?
C14 C13 H13 119.9 . . ?
C13 C14 C15 119.92(13) . . ?
C13 C14 H14 120.0 . . ?
C15 C14 H14 120.0 . . ?
C14 C15 C10 120.21(13) . . ?
C14 C15 H15 119.9 . . ?
C10 C15 H15 119.9 . . ?
C21 C16 C17A 118.22(12) . . ?
C21 C16 C17B 118.22(12) . . ?
C21 C16 C9 120.40(12) . . ?
C17A C16 C9 121.38(13) . . ?
C17B C16 C9 121.38(13) . . ?
C19 C18 C17A 120.86(16) . . ?
C19 C18 C17B 120.86(16) . . ?
C19 C18 H18 119.6 . . ?
C17A C18 H18 119.6 . . ?
C18 C19 C20 119.94(14) . . ?
C18 C19 H19 120.0 . . ?
C20 C19 H19 120.0 . . ?
C19 C20 C21 119.66(17) . . ?
C19 C20 H20 120.2 . . ?
C21 C20 H20 120.2 . . ?
C20 C21 C16 121.45(16) . . ?
C20 C21 H21 119.3 . . ?
C16 C21 H21 119.3 . . ?

loop_
_geom_bond_atom_site_label_1
_geom_bond_atom_site_label_2
_geom_bond_distance
_geom_bond_site_symmetry_2
_geom_bond_publ_flag
O1 C2 1.3622(16) . ?
O1 C1 1.432(2) . ?
O2 C4 1.3436(15) . ?
O2 H2 0.8300 . ?
C11A O3 1.362(2) . ?
C11A C10 1.3870(18) . ?
C11A C12 1.3885(18) . ?
C17A C18 1.390(2) . ?
C17A C16 1.4029(19) . ?
C17A H17A 0.9400 . ?
O3 H3O3 0.8300 . ?
C11B C10 1.3870(18) . ?
C11B C12 1.3885(18) . ?
C11B H11B 0.9400 . ?
C17B O4 1.321(3) . ?
C17B C18 1.390(2) . ?
C17B C16 1.4029(19) . ?
O4 H4 0.8300 . ?
N1 C9 1.2925(17) . ?
N1 N2 1.3980(15) . ?
N2 C8 1.2865(17) . ?
C1 H1A 0.9700 . ?
C1 H1B 0.9700 . ?
C1 H1C 0.9700 . ?
C2 C3 1.3839(19) . ?
C2 C7 1.402(2) . ?
C3 C4 1.3982(17) . ?
C3 H3 0.9400 . ?
C4 C5 1.4123(18) . ?
C5 C6 1.4025(17) . ?
C5 C8 1.4413(17) . ?
C6 C7 1.3700(19) . ?
C6 H6 0.9400 . ?
C7 H7 0.9400 . ?
C8 H8 0.9400 . ?
C9 C16 1.4751(17) . ?
C9 C10 1.4968(16) . ?
C10 C15 1.3887(17) . ?
C12 C13 1.381(2) . ?
C12 H12 0.9400 . ?
C13 C14 1.385(2) . ?
C13 H13 0.9400 . ?
C14 C15 1.3868(19) . ?
C14 H14 0.9400 . ?
C15 H15 0.9400 . ?
C16 C21 1.390(2) . ?
C18 C19 1.374(3) . ?
C18 H18 0.9400 . ?
C19 C20 1.381(3) . ?
C19 H19 0.9400 . ?
C20 C21 1.385(2) . ?
C20 H20 0.9400 . ?
C21 H21 0.9400 . ?

loop_
_geom_hbond_atom_site_label_D
_geom_hbond_atom_site_label_H
_geom_hbond_atom_site_label_A
_geom_hbond_distance_DH
_geom_hbond_distance_HA
_geom_hbond_distance_DA
_geom_hbond_angle_DHA
_geom_hbond_site_symmetry_A
_geom_hbond_publ_flag
O2 H2 N2 0.83 1.83 2.5683(15) 147.5 . yes
O3^a H3O3^a O2 0.83 1.81 2.629(2) 168.9 7_656 yes
O4^b H4^b N1 0.83 1.85 2.577(3) 145.0 . yes

loop_
_geom_torsion_atom_site_label_1
_geom_torsion_atom_site_label_2
_geom_torsion_atom_site_label_3
_geom_torsion_atom_site_label_4
_geom_torsion
_geom_torsion_site_symmetry_1
_geom_torsion_site_symmetry_2
_geom_torsion_site_symmetry_3
_geom_torsion_site_symmetry_4
_geom_torsion_publ_flag
C9 N1 N2 C8 170.44(11) . . . . ?
C1 O1 C2 C3 4.1(2) . . . . ?
C1 O1 C2 C7 -175.43(14) . . . . ?
O1 C2 C3 C4 -179.96(11) . . . . ?
C7 C2 C3 C4 -0.46(19) . . . . ?
C2 C3 C4 O2 179.17(11) . . . . ?
C2 C3 C4 C5 -0.67(18) . . . . ?
O2 C4 C5 C6 -178.68(11) . . . . ?
C3 C4 C5 C6 1.15(17) . . . . ?
O2 C4 C5 C8 3.39(18) . . . . ?
C3 C4 C5 C8 -176.77(11) . . . . ?
C4 C5 C6 C7 -0.53(19) . . . . ?
C8 C5 C6 C7 177.42(11) . . . . ?
C5 C6 C7 C2 -0.6(2) . . . . ?
O1 C2 C7 C6 -179.38(12) . . . . ?
C3 C2 C7 C6 1.1(2) . . . . ?
N1 N2 C8 C5 175.57(10) . . . . ?
C6 C5 C8 N2 179.51(11) . . . . ?
C4 C5 C8 N2 -2.62(19) . . . . ?
N2 N1 C9 C16 176.41(10) . . . . ?
N2 N1 C9 C10 -3.39(19) . . . . ?
C12 C11B C10 C15 0.43(18) . . . . ?
C12 C11B C10 C9 -178.88(11) . . . . ?
O3 C11A C10 C15 -179.47(14) . . . . ?
C12 C11A C10 C15 0.43(18) . . . . ?
O3 C11A C10 C9 1.22(18) . . . . ?
C12 C11A C10 C9 -178.88(11) . . . . ?
N1 C9 C10 C11B 85.60(16) . . . . ?
C16 C9 C10 C11B -94.20(14) . . . . ?
N1 C9 C10 C11A 85.60(16) . . . . ?
C16 C9 C10 C11A -94.20(14) . . . . ?
N1 C9 C10 C15 -93.70(16) . . . . ?
C16 C9 C10 C15 86.49(15) . . . . ?
O3 C11A C12 C13 179.16(17) . . . . ?
C10 C11A C12 C13 -0.73(19) . . . . ?
C10 C11B C12 C13 -0.73(19) . . . . ?
C11A C12 C13 C14 0.5(2) . . . . ?
C11B C12 C13 C14 0.5(2) . . . . ?
C12 C13 C14 C15 0.0(2) . . . . ?
C13 C14 C15 C10 -0.3(2) . . . . ?
C11B C10 C15 C14 0.05(18) . . . . ?
C11A C10 C15 C14 0.05(18) . . . . ?
C9 C10 C15 C14 179.36(11) . . . . ?
C18 C17A C16 C21 -1.8(2) . . . . ?
C18 C17A C16 C9 178.09(14) . . . . ?
O4 C17B C16 C21 165.9(2) . . . . ?
C18 C17B C16 C21 -1.8(2) . . . . ?
O4 C17B C16 C9 -14.2(3) . . . . ?
C18 C17B C16 C9 178.09(14) . . . . ?
N1 C9 C16 C21 178.86(13) . . . . ?
C10 C9 C16 C21 -1.3(2) . . . . ?
N1 C9 C16 C17A -1.1(2) . . . . ?
C10 C9 C16 C17A 178.74(13) . . . . ?
N1 C9 C16 C17B -1.1(2) . . . . ?
C10 C9 C16 C17B 178.74(13) . . . . ?
C16 C17A C18 C19 1.4(3) . . . . ?
O4 C17B C18 C19 -167.0(2) . . . . ?
C16 C17B C18 C19 1.4(3) . . . . ?
C17A C18 C19 C20 -0.1(3) . . . . ?
C17B C18 C19 C20 -0.1(3) . . . . ?
C18 C19 C20 C21 -0.7(3) . . . . ?
C19 C20 C21 C16 0.2(3) . . . . ?
C17A C16 C21 C20 1.1(2) . . . . ?
C17B C16 C21 C20 1.1(2) . . . . ?
C9 C16 C21 C20 -178.85(14) . . . . ?
